data_7219069
loop_
_publ_author_name
'Han, Lu-Lu'
'Wang, Su-Na'
'Jagli\<ci\'c, Zvonko'
'Zeng, Su-Yuan'
'Zheng, Jun'
'Li, Zhong-Hui'
'Chen, Jiang-Shan'
'Sun, Di'

_publ_section_title
;
 Synthesis, structural versatility and magnetic properties of a series of
 copper(ii) coordination polymers based on bipyrazole and various
 dicarboxylate ligands
;
_journal_issue 6
_journal_name_full CrystEngComm
_journal_page_first 1405
_journal_paper_doi 10.1039/C4CE02248C
_journal_volume 17
_journal_year 2015
_chemical_formula_sum 'C30 H32 Cu2 N4 O9'
_chemical_formula_weight 719.68
_chemical_name_systematic
; 
 ? 
;
_space_group_IT_number 2
_symmetry_space_group_name_Hall '-P 1'
_symmetry_space_group_name_H-M 'P -1'
_atom_sites_solution_hydrogens geom
_atom_sites_solution_primary direct
_atom_sites_solution_secondary difmap
_audit_creation_method SHELXL-97
_audit_update_record
;
2014-11-04 deposited with the CCDC.
2014-12-15 downloaded from the CCDC.
;
_cell_angle_alpha 108.642(3)
_cell_angle_beta 100.671(4)
_cell_angle_gamma 91.455(4)
_cell_formula_units_Z 2
_cell_length_a 11.141(2)
_cell_length_b 11.587(2)
_cell_length_c 12.965(3)
_cell_measurement_temperature 298(2)
_cell_volume 1552.0(5)
_computing_structure_refinement 'SHELXL-97 (Sheldrick, 1997)'
_computing_structure_solution 'SHELXS-97 (Sheldrick, 1990)'
_diffrn_ambient_temperature 298(2)
_diffrn_measured_fraction_theta_full 0.975
_diffrn_measured_fraction_theta_max 0.975
_diffrn_radiation_monochromator graphite
_diffrn_radiation_source 'fine-focus sealed tube'
_diffrn_radiation_type MoK\a
_diffrn_radiation_wavelength 0.71073
_diffrn_reflns_av_R_equivalents 0.0364
_diffrn_reflns_av_sigmaI/netI 0.0919
_diffrn_reflns_limit_h_max 13
_diffrn_reflns_limit_h_min -8
_diffrn_reflns_limit_k_max 13
_diffrn_reflns_limit_k_min -13
_diffrn_reflns_limit_l_max 15
_diffrn_reflns_limit_l_min -14
_diffrn_reflns_number 7557
_diffrn_reflns_theta_full 25.00
_diffrn_reflns_theta_max 25.00
_diffrn_reflns_theta_min 1.69
_exptl_absorpt_coefficient_mu 1.430
_exptl_absorpt_correction_T_max 0.8702
_exptl_absorpt_correction_T_min 0.8471
_exptl_absorpt_correction_type multi-scan
_exptl_absorpt_process_details sadabs
_exptl_crystal_density_diffrn 1.540
_exptl_crystal_density_method 'not measured'
_exptl_crystal_F_000 740
_exptl_crystal_size_max 0.12
_exptl_crystal_size_mid 0.10
_exptl_crystal_size_min 0.10
_refine_diff_density_max 1.123
_refine_diff_density_min -1.254
_refine_diff_density_rms 0.157
_refine_ls_extinction_method none
_refine_ls_goodness_of_fit_ref 1.119
_refine_ls_hydrogen_treatment constr
_refine_ls_matrix_type full
_refine_ls_number_parameters 410
_refine_ls_number_reflns 5332
_refine_ls_number_restraints 0
_refine_ls_restrained_S_all 1.119
_refine_ls_R_factor_all 0.1184
_refine_ls_R_factor_gt 0.0675
_refine_ls_shift/su_max 0.000
_refine_ls_shift/su_mean 0.000
_refine_ls_structure_factor_coef Fsqd
_refine_ls_weighting_details 'calc w=1/[\s^2^(Fo^2^)+(0.1080P)^2^+4.0232P] where P=(Fo^2^+2Fc^2^)/3'
_refine_ls_weighting_scheme calc
_refine_ls_wR_factor_gt 0.1690
_refine_ls_wR_factor_ref 0.2390
_reflns_number_gt 3289
_reflns_number_total 5332
_reflns_threshold_expression >2sigma(I)
_cod_data_source_file c4ce02248c2.cif
_cod_data_source_block p6
_cod_depositor_comments 'Adding full bibliography for 7219064--7219070.cif.'
_cod_original_sg_symbol_H-M P-1
_cod_database_code 7219069

loop_
_symmetry_equiv_pos_as_xyz
'x, y, z'
'-x, -y, -z'

loop_
_atom_site_label
_atom_site_type_symbol
_atom_site_fract_x
_atom_site_fract_y
_atom_site_fract_z
_atom_site_U_iso_or_equiv
_atom_site_adp_type
_atom_site_occupancy
_atom_site_symmetry_multiplicity
_atom_site_calc_flag
_atom_site_refinement_flags
Cu1 Cu 0.96048(9) 0.97089(8) 1.39030(8) 0.0286(3) Uani 1 1 d .
Cu2 Cu 0.55076(9) 0.58439(9) 0.59648(8) 0.0338(3) Uani 1 1 d .
O1 O 0.1979(5) 1.0324(6) 0.5620(5) 0.0475(16) Uani 1 1 d .
O2 O 0.1329(5) 0.9841(6) 0.3789(5) 0.0419(15) Uani 1 1 d .
O3 O 0.4418(6) 0.6963(6) 0.5482(5) 0.0503(17) Uani 1 1 d .
O4 O 0.3530(6) 0.5513(6) 0.3897(6) 0.0552(18) Uani 1 1 d .
O5 O 0.6665(6) 0.6302(6) 0.5127(5) 0.0499(17) Uani 1 1 d .
O6 O 0.5818(6) 0.4844(6) 0.3530(5) 0.0436(16) Uani 1 1 d .
O7 O 1.0342(7) 0.8479(5) 0.5736(5) 0.0522(18) Uani 1 1 d .
O8 O 0.9779(5) 0.8049(5) 0.3930(4) 0.0341(13) Uani 1 1 d .
N1 N 0.7361(8) 0.7911(8) 0.7429(6) 0.056(2) Uani 1 1 d .
H1 H 0.7505 0.7935 0.6807 0.068 Uiso 1 1 calc R
N2 N 0.6552(6) 0.7104(6) 0.7516(5) 0.0360(17) Uani 1 1 d .
N3 N 0.8007(7) 1.0290(7) 1.2066(6) 0.046(2) Uani 1 1 d .
H3 H 0.7938 1.0943 1.2595 0.055 Uiso 1 1 calc R
N4 N 0.8660(7) 0.9382(6) 1.2222(5) 0.0342(16) Uani 1 1 d .
C1 C 0.6680(13) 1.0931(12) 1.0609(11) 0.095(5) Uani 1 1 d .
H1A H 0.5879 1.0847 1.0765 0.142 Uiso 1 1 calc R
H1B H 0.6613 1.0742 0.9822 0.142 Uiso 1 1 calc R
H1C H 0.7037 1.1757 1.0987 0.142 Uiso 1 1 calc R
C2 C 0.7476(10) 1.0071(9) 1.1003(8) 0.053(3) Uani 1 1 d .
C3 C 0.7780(9) 0.8953(8) 1.0418(7) 0.042(2) Uani 1 1 d .
C4 C 0.8536(9) 0.8563(8) 1.1235(7) 0.041(2) Uani 1 1 d .
C5 C 0.9152(11) 0.7417(9) 1.1100(8) 0.061(3) Uani 1 1 d .
H5A H 1.0007 0.7581 1.1121 0.092 Uiso 1 1 calc R
H5B H 0.8783 0.6817 1.0399 0.092 Uiso 1 1 calc R
H5C H 0.9065 0.7112 1.1691 0.092 Uiso 1 1 calc R
C6 C 0.5787(12) 0.6656(10) 0.9002(8) 0.069(4) Uani 1 1 d .
H6A H 0.5094 0.7103 0.9168 0.103 Uiso 1 1 calc R
H6B H 0.6233 0.6540 0.9664 0.103 Uiso 1 1 calc R
H6C H 0.5508 0.5875 0.8446 0.103 Uiso 1 1 calc R
C7 C 0.6593(9) 0.7348(8) 0.8583(7) 0.041(2) Uani 1 1 d .
C8 C 0.7495(9) 0.8341(9) 0.9235(7) 0.049(3) Uani 1 1 d .
C9 C 0.7921(11) 0.8676(11) 0.8412(8) 0.068(3) Uani 1 1 d .
C10 C 0.8909(14) 0.9668(16) 0.8572(11) 0.125(7) Uani 1 1 d .
H10A H 0.9699 0.9365 0.8690 0.188 Uiso 1 1 calc R
H10B H 0.8854 1.0360 0.9205 0.188 Uiso 1 1 calc R
H10C H 0.8803 0.9911 0.7921 0.188 Uiso 1 1 calc R
C11 C 0.2127(8) 1.0099(7) 0.4639(7) 0.0325(19) Uani 1 1 d .
C12 C 0.3456(9) 1.0169(9) 0.4518(8) 0.051(3) Uani 1 1 d .
H12A H 0.3655 1.0958 0.4451 0.061 Uiso 1 1 calc R
H12B H 0.3971 1.0139 0.5198 0.061 Uiso 1 1 calc R
C13 C 0.3788(8) 0.9200(9) 0.3563(8) 0.046(2) Uani 1 1 d .
C14 C 0.4380(11) 0.9545(12) 0.2829(10) 0.070(3) Uani 1 1 d .
H14 H 0.4527 1.0371 0.2930 0.084 Uiso 1 1 calc R
C15 C 0.4752(11) 0.8690(13) 0.1960(9) 0.065(3) Uani 1 1 d .
H15 H 0.5178 0.8938 0.1504 0.078 Uiso 1 1 calc R
C16 C 0.4490(13) 0.7487(14) 0.1779(10) 0.087(5) Uani 1 1 d .
H16 H 0.4699 0.6907 0.1171 0.104 Uiso 1 1 calc R
C17 C 0.3911(13) 0.7110(11) 0.2495(9) 0.077(4) Uani 1 1 d .
H17 H 0.3767 0.6280 0.2380 0.093 Uiso 1 1 calc R
C18 C 0.3550(10) 0.7959(10) 0.3375(9) 0.056(3) Uani 1 1 d .
C19 C 0.2952(10) 0.7501(10) 0.4163(9) 0.056(3) Uani 1 1 d .
H19A H 0.2872 0.8192 0.4802 0.067 Uiso 1 1 calc R
H19B H 0.2136 0.7119 0.3783 0.067 Uiso 1 1 calc R
C20 C 0.3697(8) 0.6589(8) 0.4558(8) 0.036(2) Uani 1 1 d .
C21 C 0.6523(8) 0.5773(8) 0.4082(8) 0.039(2) Uani 1 1 d .
C22 C 0.7293(9) 0.6332(9) 0.3464(9) 0.048(2) Uani 1 1 d .
H22A H 0.6744 0.6543 0.2891 0.058 Uiso 1 1 calc R
H22B H 0.7743 0.7083 0.3984 0.058 Uiso 1 1 calc R
C23 C 0.8186(9) 0.5510(8) 0.2935(7) 0.042(2) Uani 1 1 d .
C24 C 0.7850(13) 0.4734(11) 0.1865(10) 0.082(4) Uani 1 1 d .
H24 H 0.7051 0.4700 0.1480 0.098 Uiso 1 1 calc R
C25 C 0.8680(16) 0.3983(12) 0.1327(11) 0.095(5) Uani 1 1 d .
H25 H 0.8435 0.3452 0.0602 0.114 Uiso 1 1 calc R
C26 C 0.9848(14) 0.4058(12) 0.1901(11) 0.080(4) Uani 1 1 d .
H26 H 1.0415 0.3588 0.1553 0.096 Uiso 1 1 calc R
C27 C 1.0200(10) 0.4804(9) 0.2966(9) 0.057(3) Uani 1 1 d .
H27 H 1.1000 0.4817 0.3341 0.069 Uiso 1 1 calc R
C28 C 0.9401(8) 0.5553(8) 0.3515(7) 0.038(2) Uani 1 1 d .
C29 C 0.9853(9) 0.6400(8) 0.4660(7) 0.041(2) Uani 1 1 d .
H29A H 1.0627 0.6145 0.4956 0.049 Uiso 1 1 calc R
H29B H 0.9277 0.6307 0.5110 0.049 Uiso 1 1 calc R
C30 C 1.0048(8) 0.7760(7) 0.4808(8) 0.036(2) Uani 1 1 d .
O1W O 0.7411(18) 1.2705(15) 1.3207(15) 0.224(9) Uani 1 1 d .
H1WA H 0.7750 1.2891 1.2738 0.269 Uiso 1 1 d R
H1WB H 0.6651 1.2794 1.3059 0.269 Uiso 1 1 d R

loop_
_atom_site_aniso_label
_atom_site_aniso_U_11
_atom_site_aniso_U_22
_atom_site_aniso_U_33
_atom_site_aniso_U_23
_atom_site_aniso_U_13
_atom_site_aniso_U_12
Cu1 0.0336(6) 0.0256(5) 0.0259(6) 0.0071(4) 0.0071(4) -0.0005(4)
Cu2 0.0385(6) 0.0309(6) 0.0307(6) 0.0089(4) 0.0075(5) -0.0068(5)
O1 0.032(3) 0.064(4) 0.041(4) 0.008(3) 0.013(3) 0.003(3)
O2 0.033(3) 0.059(4) 0.039(4) 0.021(3) 0.013(3) -0.001(3)
O3 0.060(4) 0.045(4) 0.050(4) 0.021(3) 0.012(4) 0.014(3)
O4 0.054(4) 0.047(4) 0.074(5) 0.029(4) 0.021(4) 0.011(3)
O5 0.048(4) 0.055(4) 0.044(4) 0.012(3) 0.015(3) -0.013(3)
O6 0.048(4) 0.044(4) 0.035(3) 0.007(3) 0.014(3) -0.016(3)
O7 0.093(6) 0.023(3) 0.038(4) 0.006(3) 0.013(4) 0.009(3)
O8 0.039(3) 0.029(3) 0.029(3) 0.010(2) -0.006(3) -0.005(3)
N1 0.055(5) 0.086(6) 0.029(4) 0.028(4) 0.001(4) -0.032(5)
N2 0.033(4) 0.046(4) 0.020(4) 0.007(3) -0.004(3) -0.017(3)
N3 0.058(5) 0.037(4) 0.034(4) 0.006(3) -0.001(4) 0.005(4)
N4 0.043(4) 0.037(4) 0.022(4) 0.013(3) -0.001(3) 0.004(3)
C1 0.109(12) 0.080(9) 0.087(10) 0.045(8) -0.032(9) 0.005(8)
C2 0.068(7) 0.037(6) 0.051(6) 0.017(5) 0.001(5) -0.015(5)
C3 0.053(6) 0.044(5) 0.027(5) 0.014(4) 0.000(4) -0.021(4)
C4 0.047(6) 0.040(5) 0.040(5) 0.015(4) 0.016(4) -0.007(4)
C5 0.092(9) 0.050(6) 0.043(6) 0.009(5) 0.025(6) 0.017(6)
C6 0.095(9) 0.062(7) 0.041(6) 0.003(5) 0.023(6) -0.036(6)
C7 0.053(6) 0.040(5) 0.031(5) 0.010(4) 0.013(4) -0.013(4)
C8 0.059(6) 0.055(6) 0.029(5) 0.015(4) 0.001(4) -0.027(5)
C9 0.087(9) 0.077(8) 0.039(6) 0.024(6) 0.009(6) -0.041(7)
C10 0.126(13) 0.174(16) 0.067(8) 0.066(10) -0.031(8) -0.121(12)
C11 0.034(5) 0.031(5) 0.032(5) 0.011(4) 0.007(4) 0.000(4)
C12 0.043(6) 0.058(6) 0.052(6) 0.016(5) 0.017(5) -0.006(5)
C13 0.036(5) 0.056(6) 0.057(6) 0.023(5) 0.028(5) 0.009(4)
C14 0.079(8) 0.080(8) 0.086(9) 0.055(7) 0.051(7) 0.026(7)
C15 0.061(7) 0.106(10) 0.050(7) 0.049(7) 0.023(6) 0.022(7)
C16 0.111(11) 0.119(12) 0.063(8) 0.050(8) 0.057(8) 0.066(10)
C17 0.124(11) 0.069(8) 0.059(7) 0.032(6) 0.047(8) 0.045(8)
C18 0.068(7) 0.070(7) 0.057(6) 0.039(6) 0.043(6) 0.033(6)
C19 0.063(7) 0.062(7) 0.074(7) 0.047(6) 0.042(6) 0.035(5)
C20 0.027(5) 0.045(6) 0.042(5) 0.024(5) 0.005(4) 0.006(4)
C21 0.032(5) 0.037(5) 0.061(6) 0.027(5) 0.019(5) 0.003(4)
C22 0.045(6) 0.049(6) 0.066(7) 0.031(5) 0.027(5) -0.001(5)
C23 0.054(6) 0.035(5) 0.041(5) 0.010(4) 0.026(5) -0.010(4)
C24 0.094(10) 0.076(8) 0.065(8) 0.001(7) 0.036(7) -0.040(7)
C25 0.139(14) 0.075(9) 0.056(8) -0.016(7) 0.060(9) -0.032(9)
C26 0.091(10) 0.074(9) 0.064(8) -0.003(7) 0.040(8) 0.003(8)
C27 0.061(7) 0.039(6) 0.071(7) 0.008(5) 0.028(6) 0.001(5)
C28 0.047(6) 0.031(5) 0.037(5) 0.008(4) 0.015(4) -0.007(4)
C29 0.049(6) 0.031(5) 0.038(5) 0.012(4) -0.001(4) -0.002(4)
C30 0.041(5) 0.023(4) 0.045(6) 0.008(4) 0.016(4) 0.005(4)
O1W 0.28(2) 0.205(17) 0.26(2) 0.111(15) 0.166(19) 0.104(16)

loop_
_atom_type_symbol
_atom_type_description
_atom_type_scat_dispersion_real
_atom_type_scat_dispersion_imag
_atom_type_scat_source
C C 0.0033 0.0016 'International Tables Vol C Tables 4.2.6.8 and 6.1.1.4'
H H 0.0000 0.0000 'International Tables Vol C Tables 4.2.6.8 and 6.1.1.4'
Cu Cu 0.3201 1.2651 'International Tables Vol C Tables 4.2.6.8 and 6.1.1.4'
N N 0.0061 0.0033 'International Tables Vol C Tables 4.2.6.8 and 6.1.1.4'
O O 0.0106 0.0060 'International Tables Vol C Tables 4.2.6.8 and 6.1.1.4'

loop_
_geom_angle_atom_site_label_1
_geom_angle_atom_site_label_2
_geom_angle_atom_site_label_3
_geom_angle
_geom_angle_site_symmetry_1
_geom_angle_site_symmetry_3
O8 Cu1 O2 89.0(3) 1_556 1_656
O8 Cu1 O1 89.5(3) 1_556 2_677
O2 Cu1 O1 167.1(3) 1_656 2_677
O8 Cu1 O7 165.7(2) 1_556 2_777
O2 Cu1 O7 87.5(3) 1_656 2_777
O1 Cu1 O7 90.9(3) 2_677 2_777
O8 Cu1 N4 101.8(2) 1_556 .
O2 Cu1 N4 102.3(3) 1_656 .
O1 Cu1 N4 90.5(3) 2_677 .
O7 Cu1 N4 92.5(3) 2_777 .
O8 Cu1 Cu1 82.88(16) 1_556 2_778
O2 Cu1 Cu1 87.34(18) 1_656 2_778
O1 Cu1 Cu1 79.74(19) 2_677 2_778
O7 Cu1 Cu1 83.17(19) 2_777 2_778
N4 Cu1 Cu1 169.2(2) . 2_778
O4 Cu2 O3 167.2(3) 2_666 .
O4 Cu2 O6 89.4(3) 2_666 2_666
O3 Cu2 O6 91.2(3) . 2_666
O4 Cu2 O5 90.2(3) 2_666 .
O3 Cu2 O5 86.5(3) . .
O6 Cu2 O5 167.5(3) 2_666 .
O4 Cu2 N2 92.6(3) 2_666 .
O3 Cu2 N2 99.8(3) . .
O6 Cu2 N2 101.8(2) 2_666 .
O5 Cu2 N2 90.7(3) . .
O4 Cu2 Cu2 81.1(2) 2_666 2_666
O3 Cu2 Cu2 86.4(2) . 2_666
O6 Cu2 Cu2 82.12(17) 2_666 2_666
O5 Cu2 Cu2 85.51(19) . 2_666
N2 Cu2 Cu2 172.6(2) . 2_666
C11 O1 Cu1 126.4(6) . 2_677
C11 O2 Cu1 119.0(5) . 1_454
C20 O3 Cu2 119.8(6) . .
C20 O4 Cu2 126.2(6) . 2_666
C21 O5 Cu2 120.1(6) . .
C21 O6 Cu2 125.9(6) . 2_666
C30 O7 Cu1 123.9(6) . 2_777
C30 O8 Cu1 124.9(5) . 1_554
C9 N1 N2 112.2(7) . .
C7 N2 N1 106.4(7) . .
C7 N2 Cu2 137.5(6) . .
N1 N2 Cu2 116.1(5) . .
C2 N3 N4 112.8(7) . .
C4 N4 N3 105.3(7) . .
C4 N4 Cu1 139.9(6) . .
N3 N4 Cu1 114.7(5) . .
N3 C2 C3 106.9(9) . .
N3 C2 C1 123.4(10) . .
C3 C2 C1 129.7(10) . .
C2 C3 C4 104.3(8) . .
C2 C3 C8 128.3(9) . .
C4 C3 C8 127.2(9) . .
N4 C4 C3 110.7(8) . .
N4 C4 C5 119.8(9) . .
C3 C4 C5 129.5(9) . .
N2 C7 C8 111.3(8) . .
N2 C7 C6 121.9(8) . .
C8 C7 C6 126.8(8) . .
C9 C8 C7 101.8(8) . .
C9 C8 C3 128.1(8) . .
C7 C8 C3 129.6(8) . .
N1 C9 C8 108.3(8) . .
N1 C9 C10 123.9(9) . .
C8 C9 C10 127.6(10) . .
O2 C11 O1 127.5(8) . .
O2 C11 C12 117.6(8) . .
O1 C11 C12 114.9(8) . .
C13 C12 C11 116.6(8) . .
C18 C13 C14 118.0(9) . .
C18 C13 C12 122.7(8) . .
C14 C13 C12 119.2(9) . .
C15 C14 C13 121.7(11) . .
C16 C15 C14 119.3(11) . .
C15 C16 C17 120.6(11) . .
C18 C17 C16 120.5(12) . .
C17 C18 C13 119.9(10) . .
C17 C18 C19 118.6(10) . .
C13 C18 C19 121.5(9) . .
C20 C19 C18 111.8(8) . .
O3 C20 O4 126.2(8) . .
O3 C20 C19 118.6(9) . .
O4 C20 C19 115.2(9) . .
O6 C21 O5 125.2(8) . .
O6 C21 C22 117.9(9) . .
O5 C21 C22 116.9(8) . .
C23 C22 C21 114.2(7) . .
C24 C23 C28 118.6(10) . .
C24 C23 C22 120.4(11) . .
C28 C23 C22 120.9(8) . .
C23 C24 C25 122.0(14) . .
C26 C25 C24 118.1(12) . .
C27 C26 C25 121.2(12) . .
C26 C27 C28 121.8(12) . .
C27 C28 C23 118.2(9) . .
C27 C28 C29 119.6(9) . .
C23 C28 C29 122.1(8) . .
C28 C29 C30 117.1(7) . .
O7 C30 O8 124.9(8) . .
O7 C30 C29 118.5(8) . .
O8 C30 C29 116.3(7) . .

loop_
_geom_bond_atom_site_label_1
_geom_bond_atom_site_label_2
_geom_bond_distance
_geom_bond_site_symmetry_2
Cu1 O8 1.949(5) 1_556
Cu1 O2 1.960(6) 1_656
Cu1 O1 1.979(6) 2_677
Cu1 O7 1.996(6) 2_777
Cu1 N4 2.146(6) .
Cu1 Cu1 2.6715(19) 2_778
Cu2 O4 1.962(7) 2_666
Cu2 O3 1.966(6) .
Cu2 O6 1.969(6) 2_666
Cu2 O5 1.994(6) .
Cu2 N2 2.168(6) .
Cu2 Cu2 2.660(2) 2_666
O1 C11 1.257(10) .
O1 Cu1 1.979(6) 2_677
O2 C11 1.228(10) .
O2 Cu1 1.960(6) 1_454
O3 C20 1.250(10) .
O4 C20 1.253(11) .
O4 Cu2 1.962(7) 2_666
O5 C21 1.274(11) .
O6 C21 1.243(10) .
O6 Cu2 1.969(6) 2_666
O7 C30 1.204(10) .
O7 Cu1 1.996(6) 2_777
O8 C30 1.272(10) .
O8 Cu1 1.949(5) 1_554
N1 C9 1.324(12) .
N1 N2 1.327(9) .
N2 C7 1.313(10) .
N3 C2 1.334(12) .
N3 N4 1.340(10) .
N4 C4 1.307(11) .
C1 C2 1.499(15) .
C2 C3 1.362(14) .
C3 C4 1.425(13) .
C3 C8 1.439(12) .
C4 C5 1.486(13) .
C6 C7 1.471(12) .
C7 C8 1.432(12) .
C8 C9 1.399(12) .
C9 C10 1.510(14) .
C11 C12 1.521(12) .
C12 C13 1.494(13) .
C13 C18 1.389(14) .
C13 C14 1.401(13) .
C14 C15 1.379(16) .
C15 C16 1.351(18) .
C16 C17 1.391(16) .
C17 C18 1.380(14) .
C18 C19 1.532(13) .
C19 C20 1.517(12) .
C21 C22 1.535(11) .
C22 C23 1.500(13) .
C23 C24 1.366(14) .
C23 C28 1.413(13) .
C24 C25 1.410(19) .
C25 C26 1.359(19) .
C26 C27 1.352(16) .
C27 C28 1.390(13) .
C28 C29 1.479(12) .
C29 C30 1.531(11) .
